data_1559732
loop_
_publ_author_name
'Peng, Xiaolin'
'Xu, Jun'
'Li, Tingting'
'Chi, Yonggui Robin'
'Jin, Zhichao'

_publ_section_title
;
 Chemo-selective cross reaction of two enals via carbene-catalyzed dual
 activation
;
_journal_issue 46
_journal_name_full 'Chemical Science'
_journal_page_first 12533
_journal_page_last 12539
_journal_paper_doi 10.1039/D0SC03297B
_journal_volume 11
_journal_year 2020
_chemical_absolute_configuration unknown
_chemical_formula_sum 'C26 H19 Cl O2'
_chemical_formula_weight 398.86
_space_group_IT_number 4
_space_group_name_Hall 'P 2yb'
_space_group_name_H-M_alt 'P 1 21 1'
_symmetry_cell_setting monoclinic
_symmetry_space_group_name_H-M 'P 1 21 1'
_atom_sites_solution_hydrogens geom
_atom_sites_solution_primary direct
_atom_sites_solution_secondary difmap
_audit_creation_method SHELXL-97
_cell_angle_alpha 90.00
_cell_angle_beta 95.440(13)
_cell_angle_gamma 90.00
_cell_formula_units_Z 2
_cell_length_a 9.0142(16)
_cell_length_b 9.975(2)
_cell_length_c 11.8175(14)
_cell_measurement_reflns_used 864
_cell_measurement_temperature 293(2)
_cell_measurement_theta_max 71.0690
_cell_measurement_theta_min 4.4500
_cell_volume 1057.8(3)
_computing_cell_refinement 'Bruker FRAMBO'
_computing_data_collection 'Bruker FRAMBO'
_computing_data_reduction 'Bruker SAINT'
_computing_molecular_graphics 'Bruker SHELXTL'
_computing_publication_material 'Bruker SHELXTL'
_computing_structure_refinement 'SHELXL-97 (Sheldrick, 1997)'
_computing_structure_solution 'SHELXS-97 (Sheldrick, 1990)'
_diffrn_ambient_temperature 293(2)
_diffrn_detector 'CCD plate'
_diffrn_detector_area_resol_mean 8.1281
_diffrn_detector_type Eos
_diffrn_measured_fraction_theta_full 0.997
_diffrn_measured_fraction_theta_max 0.997
_diffrn_measurement_device_type 'Xcalibur, Eos, Gemini'
_diffrn_radiation_monochromator graphite
_diffrn_radiation_source 'fine-focus sealed tube'
_diffrn_radiation_type CuK\a
_diffrn_radiation_wavelength 1.54178
_diffrn_reflns_av_R_equivalents 0.0320
_diffrn_reflns_av_sigmaI/netI 0.0563
_diffrn_reflns_limit_h_max 10
_diffrn_reflns_limit_h_min -10
_diffrn_reflns_limit_k_max 11
_diffrn_reflns_limit_k_min -11
_diffrn_reflns_limit_l_max 9
_diffrn_reflns_limit_l_min -14
_diffrn_reflns_number 3442
_diffrn_reflns_theta_full 66.00
_diffrn_reflns_theta_max 66.00
_diffrn_reflns_theta_min 3.76
_exptl_absorpt_coefficient_mu 1.739
_exptl_absorpt_correction_T_max 0.8317
_exptl_absorpt_correction_T_min 0.5430
_exptl_absorpt_correction_type multi-scan
_exptl_absorpt_process_details sadabs
_exptl_crystal_density_diffrn 1.252
_exptl_crystal_density_method 'not measured'
_exptl_crystal_description block
_exptl_crystal_F_000 416
_exptl_crystal_size_max 0.40
_exptl_crystal_size_mid 0.33
_exptl_crystal_size_min 0.11
_refine_diff_density_max 0.196
_refine_diff_density_min -0.228
_refine_diff_density_rms 0.046
_refine_ls_abs_structure_details 'Flack H D (1983), Acta Cryst. A39, 876-881'
_refine_ls_abs_structure_Flack 0.04(4)
_refine_ls_extinction_coef 0.0079(14)
_refine_ls_extinction_expression Fc^*^=kFc[1+0.001xFc^2^\l^3^/sin(2\q)]^-1/4^
_refine_ls_extinction_method SHELXL
_refine_ls_goodness_of_fit_ref 1.079
_refine_ls_hydrogen_treatment mixed
_refine_ls_matrix_type full
_refine_ls_number_parameters 283
_refine_ls_number_reflns 2614
_refine_ls_number_restraints 177
_refine_ls_restrained_S_all 1.096
_refine_ls_R_factor_all 0.0844
_refine_ls_R_factor_gt 0.0655
_refine_ls_shift/su_max 0.000
_refine_ls_shift/su_mean 0.000
_refine_ls_structure_factor_coef Fsqd
_refine_ls_weighting_details 'calc w=1/[\s^2^(Fo^2^)+(0.0797P)^2^+0.0000P] where P=(Fo^2^+2Fc^2^)/3'
_refine_ls_weighting_scheme calc
_refine_ls_wR_factor_gt 0.1540
_refine_ls_wR_factor_ref 0.1784
_reflns_number_gt 1890
_reflns_number_total 2614
_reflns_threshold_expression >2sigma(I)
_cod_data_source_file d0sc03297b2.cif
_cod_data_source_block 190701a
_cod_depositor_comments
;
The following automatic conversions were performed:

data item '_symmetry_cell_setting' value 'Monoclinic' was changed to
'monoclinic' in accordance with the
/home/data/users/saulius/crontab/automatic-downloads/rss-feeds/RSC/lib/dictionaries/cif_core.dic
dictionary named 'cif_core.dic' version 2.4.2 last updated on
2011-04-26.

Automatic conversion script
Id: cif_fix_values 7556 2019-12-06 15:28:31Z antanas 
;
_cod_original_sg_symbol_H-M P2(1)
_cod_database_code 1559732

loop_
_symmetry_equiv_pos_as_xyz
'x, y, z'
'-x, y+1/2, -z'

loop_
_atom_site_label
_atom_site_type_symbol
_atom_site_fract_x
_atom_site_fract_y
_atom_site_fract_z
_atom_site_U_iso_or_equiv
_atom_site_adp_type
_atom_site_occupancy
_atom_site_symmetry_multiplicity
_atom_site_calc_flag
_atom_site_refinement_flags
_atom_site_disorder_assembly
_atom_site_disorder_group
Cl1 Cl 1.1380(12) 1.0975(16) 0.6371(9) 0.1000(15) Uani 0.484(8) 1 d PDU A 1
Cl1' Cl 1.1741(11) 1.0964(15) 0.6059(8) 0.1000(15) Uani 0.516(8) 1 d PD A 2
O1 O 1.1769(4) 1.6415(4) 0.6212(3) 0.0770(11) Uani 1 1 d . . .
O2 O 1.2014(4) 1.5791(5) 0.8001(3) 0.0833(12) Uani 1 1 d . . .
C1 C 1.2163(5) 1.5467(6) 0.7040(4) 0.0650(14) Uani 1 1 d . . .
C2 C 1.2693(5) 1.4171(6) 0.6627(4) 0.0603(13) Uani 1 1 d . . .
H2 H 1.1829 1.3755 0.6199 0.072 Uiso 1 1 calc R . .
C3 C 1.3855(5) 1.4394(5) 0.5765(4) 0.0567(12) Uani 1 1 d . . .
H3 H 1.3999 1.3530 0.5394 0.068 Uiso 1 1 calc R . .
C4 C 1.3183(5) 1.5329(6) 0.4872(4) 0.0598(12) Uani 1 1 d . . .
C5 C 1.2180(5) 1.6223(7) 0.5126(4) 0.0707(15) Uani 1 1 d . . .
H5 H 1.1727 1.6749 0.4542 0.085 Uiso 1 1 calc R . .
C6 C 1.3189(5) 1.3194(7) 0.7586(4) 0.0696(15) Uani 1 1 d . A .
H6A H 1.3827 1.2520 0.7293 0.083 Uiso 1 1 calc R . .
H6B H 1.3780 1.3680 0.8180 0.083 Uiso 1 1 calc R . .
C7 C 1.1935(6) 1.2498(6) 0.8103(4) 0.0792(16) Uani 1 1 d DU . .
C8 C 1.1006(19) 1.1496(18) 0.7699(11) 0.076(2) Uani 0.484(8) 1 d PDU A 1
C9 C 0.9949(15) 1.0931(16) 0.8308(12) 0.089(3) Uani 0.484(8) 1 d PDU A 1
H9 H 0.9370 1.0221 0.8009 0.107 Uiso 0.484(8) 1 calc PR A 1
C10 C 0.9755(16) 1.1435(16) 0.9377(12) 0.089(3) Uani 0.484(8) 1 d PDU A 1
H10 H 0.9013 1.1088 0.9788 0.106 Uiso 0.484(8) 1 calc PR A 1
C11 C 1.0667(18) 1.2457(17) 0.9834(12) 0.098(3) Uani 0.484(8) 1 d PDU A 1
H11 H 1.0594 1.2748 1.0574 0.117 Uiso 0.484(8) 1 calc PR A 1
C12 C 1.170(2) 1.3046(16) 0.9177(11) 0.084(3) Uani 0.447(9) 1 d PDU A 1
H12 H 1.2226 1.3800 0.9445 0.101 Uiso 0.484(8) 1 calc PR A 1
C8' C 1.1250(17) 1.1491(17) 0.7400(11) 0.076(2) Uani 0.516(8) 1 d PD A 2
C9' C 1.0099(14) 1.0722(14) 0.7775(11) 0.089(3) Uani 0.516(8) 1 d PD A 2
H9' H 0.9640 1.0063 0.7307 0.107 Uiso 0.516(8) 1 calc PR A 2
C10' C 0.9645(14) 1.0943(15) 0.8846(12) 0.089(3) Uani 0.516(8) 1 d PD A 2
H10' H 0.8915 1.0402 0.9115 0.106 Uiso 0.516(8) 1 calc PR A 2
C11' C 1.0270(16) 1.1961(17) 0.9509(12) 0.098(3) Uani 0.516(8) 1 d PD A 2
H11' H 0.9888 1.2169 1.0191 0.117 Uiso 0.516(8) 1 calc PR A 2
C12' C 1.1471(16) 1.2683(15) 0.9172(9) 0.084(3) Uani 0.516(8) 1 d PD A 2
H12' H 1.1964 1.3295 0.9669 0.101 Uiso 0.516(8) 1 calc PR A 2
C13 C 1.5376(5) 1.4853(6) 0.6293(4) 0.0562(12) Uani 1 1 d . . .
C14 C 1.6495(5) 1.3934(7) 0.6574(4) 0.0709(15) Uani 1 1 d . . .
H14 H 1.6310 1.3029 0.6438 0.085 Uiso 1 1 calc R . .
C15 C 1.7877(6) 1.4325(8) 0.7050(5) 0.0812(17) Uani 1 1 d . . .
H15 H 1.8612 1.3690 0.7245 0.097 Uiso 1 1 calc R . .
C16 C 1.8164(6) 1.5671(8) 0.7235(5) 0.0807(18) Uani 1 1 d . . .
H16 H 1.9105 1.5951 0.7533 0.097 Uiso 1 1 calc R . .
C17 C 1.7065(6) 1.6584(7) 0.6981(5) 0.0817(17) Uani 1 1 d . . .
H17 H 1.7247 1.7486 0.7136 0.098 Uiso 1 1 calc R . .
C18 C 1.5684(5) 1.6188(6) 0.6497(4) 0.0676(14) Uani 1 1 d . . .
H18 H 1.4953 1.6829 0.6307 0.081 Uiso 1 1 calc R . .
C19 C 1.3693(5) 1.5263(6) 0.3765(4) 0.0622(13) Uani 1 1 d . . .
C20 C 1.4221(5) 1.5118(6) 0.2880(4) 0.0641(13) Uani 1 1 d . . .
C21 C 1.4914(5) 1.4970(6) 0.1843(4) 0.0606(12) Uani 1 1 d . . .
C22 C 1.6023(7) 1.4039(7) 0.1778(5) 0.0796(16) Uani 1 1 d . . .
H22 H 1.6299 1.3493 0.2401 0.096 Uiso 1 1 calc R . .
C23 C 1.6740(8) 1.3903(8) 0.0797(6) 0.097(2) Uani 1 1 d . . .
H23 H 1.7482 1.3262 0.0754 0.116 Uiso 1 1 calc R . .
C24 C 1.6337(8) 1.4730(9) -0.0113(5) 0.098(2) Uani 1 1 d . . .
H24 H 1.6822 1.4661 -0.0771 0.117 Uiso 1 1 calc R . .
C25 C 1.5224(8) 1.5653(9) -0.0053(4) 0.100(2) Uani 1 1 d . . .
H25 H 1.4942 1.6186 -0.0683 0.121 Uiso 1 1 calc R . .
C26 C 1.4519(6) 1.5808(7) 0.0915(4) 0.0756(16) Uani 1 1 d . . .
H26 H 1.3788 1.6461 0.0954 0.091 Uiso 1 1 calc R . .

loop_
_atom_site_aniso_label
_atom_site_aniso_U_11
_atom_site_aniso_U_22
_atom_site_aniso_U_33
_atom_site_aniso_U_23
_atom_site_aniso_U_13
_atom_site_aniso_U_12
Cl1 0.093(4) 0.1049(15) 0.100(4) 0.007(4) -0.001(2) -0.010(3)
Cl1' 0.093(4) 0.1049(15) 0.100(4) 0.007(4) -0.001(2) -0.010(3)
O1 0.078(2) 0.087(3) 0.069(2) 0.012(2) 0.0251(17) 0.021(2)
O2 0.078(2) 0.111(3) 0.063(2) -0.001(2) 0.0202(17) 0.008(2)
C1 0.046(2) 0.087(4) 0.064(3) 0.012(3) 0.0167(19) 0.002(3)
C2 0.052(2) 0.074(4) 0.056(3) 0.007(2) 0.0102(19) -0.002(3)
C3 0.065(3) 0.055(3) 0.052(2) -0.002(2) 0.017(2) 0.003(2)
C4 0.058(3) 0.065(3) 0.056(2) 0.007(2) 0.006(2) -0.003(2)
C5 0.064(3) 0.087(4) 0.061(3) 0.018(3) 0.011(2) 0.011(3)
C6 0.059(3) 0.082(4) 0.069(3) 0.020(3) 0.013(2) -0.002(3)
C7 0.062(3) 0.094(4) 0.083(3) 0.036(3) 0.014(3) 0.010(3)
C8 0.048(4) 0.095(4) 0.089(5) 0.041(5) 0.030(4) 0.000(4)
C9 0.067(4) 0.106(5) 0.097(6) 0.033(6) 0.016(5) 0.000(4)
C10 0.075(4) 0.102(6) 0.093(6) 0.028(5) 0.030(5) -0.005(4)
C11 0.087(6) 0.105(7) 0.105(5) 0.027(5) 0.028(5) 0.000(5)
C12 0.084(5) 0.071(5) 0.103(5) 0.041(4) 0.038(4) -0.002(5)
C8' 0.048(4) 0.095(4) 0.089(5) 0.041(5) 0.030(4) 0.000(4)
C9' 0.067(4) 0.106(5) 0.097(6) 0.033(6) 0.016(5) 0.000(4)
C10' 0.075(4) 0.102(6) 0.093(6) 0.028(5) 0.030(5) -0.005(4)
C11' 0.087(6) 0.105(7) 0.105(5) 0.027(5) 0.028(5) 0.000(5)
C12' 0.084(9) 0.071(5) 0.103(5) 0.041(5) 0.038(4) -0.002(4)
C13 0.057(2) 0.065(3) 0.050(2) 0.007(2) 0.0190(19) 0.008(2)
C14 0.064(3) 0.079(4) 0.072(3) 0.002(3) 0.023(2) 0.012(3)
C15 0.066(3) 0.097(5) 0.083(4) 0.007(4) 0.020(3) 0.022(3)
C16 0.056(3) 0.108(6) 0.079(3) -0.007(4) 0.013(2) 0.002(3)
C17 0.068(3) 0.083(4) 0.094(4) -0.010(3) 0.010(3) -0.004(3)
C18 0.057(3) 0.070(4) 0.077(3) 0.004(3) 0.010(2) 0.010(3)
C19 0.064(3) 0.073(4) 0.050(2) 0.007(2) 0.0060(19) -0.001(3)
C20 0.068(3) 0.068(4) 0.056(3) 0.004(2) 0.007(2) -0.010(3)
C21 0.076(3) 0.058(3) 0.048(2) -0.002(2) 0.006(2) -0.012(3)
C22 0.099(4) 0.073(4) 0.069(3) 0.002(3) 0.022(3) -0.003(4)
C23 0.112(5) 0.092(5) 0.092(4) -0.015(4) 0.036(4) -0.003(4)
C24 0.114(5) 0.120(6) 0.064(3) -0.013(4) 0.036(3) -0.026(5)
C25 0.121(5) 0.132(7) 0.047(3) 0.014(4) 0.005(3) -0.023(5)
C26 0.084(3) 0.087(4) 0.056(3) 0.009(3) 0.004(2) -0.013(3)

loop_
_atom_type_symbol
_atom_type_description
_atom_type_scat_dispersion_real
_atom_type_scat_dispersion_imag
_atom_type_scat_source
C C 0.0181 0.0091 'International Tables Vol C Tables 4.2.6.8 and 6.1.1.4'
H H 0.0000 0.0000 'International Tables Vol C Tables 4.2.6.8 and 6.1.1.4'
O O 0.0492 0.0322 'International Tables Vol C Tables 4.2.6.8 and 6.1.1.4'
Cl Cl 0.3639 0.7018 'International Tables Vol C Tables 4.2.6.8 and 6.1.1.4'

loop_
_geom_angle_atom_site_label_1
_geom_angle_atom_site_label_2
_geom_angle_atom_site_label_3
_geom_angle
_geom_angle_site_symmetry_1
_geom_angle_site_symmetry_3
_geom_angle_publ_flag
C5 O1 C1 119.3(4) . . ?
O2 C1 O1 116.2(5) . . ?
O2 C1 C2 128.1(5) . . ?
O1 C1 C2 115.7(4) . . ?
C1 C2 C6 113.2(4) . . ?
C1 C2 C3 110.7(4) . . ?
C6 C2 C3 114.3(4) . . ?
C1 C2 H2 106.0 . . ?
C6 C2 H2 106.0 . . ?
C3 C2 H2 106.0 . . ?
C4 C3 C13 113.0(4) . . ?
C4 C3 C2 107.5(4) . . ?
C13 C3 C2 114.4(4) . . ?
C4 C3 H3 107.2 . . ?
C13 C3 H3 107.2 . . ?
C2 C3 H3 107.2 . . ?
C5 C4 C19 121.6(5) . . ?
C5 C4 C3 120.1(4) . . ?
C19 C4 C3 118.3(5) . . ?
C4 C5 O1 123.5(5) . . ?
C4 C5 H5 118.2 . . ?
O1 C5 H5 118.2 . . ?
C7 C6 C2 114.6(4) . . ?
C7 C6 H6A 108.6 . . ?
C2 C6 H6A 108.6 . . ?
C7 C6 H6B 108.6 . . ?
C2 C6 H6B 108.6 . . ?
H6A C6 H6B 107.6 . . ?
C8 C7 C12' 100.9(7) . . ?
C8 C7 C8' 17.9(6) . . ?
C12' C7 C8' 118.8(7) . . ?
C8 C7 C12 117.2(8) . . ?
C12' C7 C12 17.0(8) . . ?
C8' C7 C12 135.1(7) . . ?
C8 C7 C6 131.1(6) . . ?
C12' C7 C6 127.9(7) . . ?
C8' C7 C6 113.2(6) . . ?
C12 C7 C6 111.7(7) . . ?
C7 C8 C9 123.6(8) . . ?
C7 C8 Cl1 112.1(8) . . ?
C9 C8 Cl1 124.2(9) . . ?
C8 C9 C10 119.0(10) . . ?
C8 C9 H9 120.5 . . ?
C10 C9 H9 120.5 . . ?
C11 C10 C9 120.0(9) . . ?
C11 C10 H10 120.0 . . ?
C9 C10 H10 120.0 . . ?
C10 C11 C12 119.6(10) . . ?
C10 C11 H11 120.2 . . ?
C12 C11 H11 120.2 . . ?
C11 C12 C7 120.1(10) . . ?
C11 C12 H12 119.9 . . ?
C7 C12 H12 119.9 . . ?
C9' C8' C7 120.1(8) . . ?
C9' C8' Cl1' 112.2(8) . . ?
C7 C8' Cl1' 127.5(8) . . ?
C10' C9' C8' 119.7(9) . . ?
C10' C9' H9' 120.1 . . ?
C8' C9' H9' 120.1 . . ?
C11' C10' C9' 120.0(9) . . ?
C11' C10' H10' 120.0 . . ?
C9' C10' H10' 120.0 . . ?
C10' C11' C12' 120.6(10) . . ?
C10' C11' H11' 119.7 . . ?
C12' C11' H11' 119.7 . . ?
C7 C12' C11' 120.3(9) . . ?
C7 C12' H12' 119.8 . . ?
C11' C12' H12' 119.8 . . ?
C18 C13 C14 118.0(5) . . ?
C18 C13 C3 121.5(5) . . ?
C14 C13 C3 120.6(5) . . ?
C15 C14 C13 121.6(6) . . ?
C15 C14 H14 119.2 . . ?
C13 C14 H14 119.2 . . ?
C14 C15 C16 119.3(6) . . ?
C14 C15 H15 120.3 . . ?
C16 C15 H15 120.3 . . ?
C17 C16 C15 119.7(6) . . ?
C17 C16 H16 120.2 . . ?
C15 C16 H16 120.2 . . ?
C16 C17 C18 120.7(6) . . ?
C16 C17 H17 119.6 . . ?
C18 C17 H17 119.6 . . ?
C17 C18 C13 120.6(5) . . ?
C17 C18 H18 119.7 . . ?
C13 C18 H18 119.7 . . ?
C20 C19 C4 173.6(6) . . ?
C19 C20 C21 177.5(5) . . ?
C22 C21 C26 119.6(5) . . ?
C22 C21 C20 119.7(5) . . ?
C26 C21 C20 120.6(5) . . ?
C21 C22 C23 120.8(6) . . ?
C21 C22 H22 119.6 . . ?
C23 C22 H22 119.6 . . ?
C24 C23 C22 119.0(7) . . ?
C24 C23 H23 120.5 . . ?
C22 C23 H23 120.5 . . ?
C25 C24 C23 120.2(6) . . ?
C25 C24 H24 119.9 . . ?
C23 C24 H24 119.9 . . ?
C24 C25 C26 121.3(6) . . ?
C24 C25 H25 119.3 . . ?
C26 C25 H25 119.3 . . ?
C25 C26 C21 118.9(6) . . ?
C25 C26 H26 120.5 . . ?
C21 C26 H26 120.5 . . ?

loop_
_geom_bond_atom_site_label_1
_geom_bond_atom_site_label_2
_geom_bond_distance
_geom_bond_site_symmetry_2
_geom_bond_publ_flag
Cl1 C8 1.717(8) . ?
Cl1' C8' 1.765(8) . ?
O1 C5 1.383(6) . ?
O1 C1 1.383(6) . ?
O2 C1 1.200(5) . ?
C1 C2 1.477(8) . ?
C2 C6 1.530(7) . ?
C2 C3 1.545(6) . ?
C2 H2 0.9800 . ?
C3 C4 1.493(7) . ?
C3 C13 1.522(7) . ?
C3 H3 0.9800 . ?
C4 C5 1.324(7) . ?
C4 C19 1.429(6) . ?
C5 H5 0.9300 . ?
C6 C7 1.504(7) . ?
C6 H6A 0.9700 . ?
C6 H6B 0.9700 . ?
C7 C8 1.361(9) . ?
C7 C12' 1.380(8) . ?
C7 C8' 1.409(8) . ?
C7 C12 1.417(9) . ?
C8 C9 1.368(9) . ?
C9 C10 1.386(9) . ?
C9 H9 0.9300 . ?
C10 C11 1.386(9) . ?
C10 H10 0.9300 . ?
C11 C12 1.394(9) . ?
C11 H11 0.9300 . ?
C12 H12 0.9300 . ?
C8' C9' 1.396(9) . ?
C9' C10' 1.385(9) . ?
C9' H9' 0.9300 . ?
C10' C11' 1.370(9) . ?
C10' H10' 0.9300 . ?
C11' C12' 1.390(9) . ?
C11' H11' 0.9300 . ?
C12' H12' 0.9300 . ?
C13 C18 1.378(8) . ?
C13 C14 1.380(7) . ?
C14 C15 1.374(8) . ?
C14 H14 0.9300 . ?
C15 C16 1.380(10) . ?
C15 H15 0.9300 . ?
C16 C17 1.358(9) . ?
C16 H16 0.9300 . ?
C17 C18 1.377(7) . ?
C17 H17 0.9300 . ?
C18 H18 0.9300 . ?
C19 C20 1.198(6) . ?
C20 C21 1.435(6) . ?
C21 C22 1.372(8) . ?
C21 C26 1.398(7) . ?
C22 C23 1.387(8) . ?
C22 H22 0.9300 . ?
C23 C24 1.377(11) . ?
C23 H23 0.9300 . ?
C24 C25 1.368(10) . ?
C24 H24 0.9300 . ?
C25 C26 1.369(8) . ?
C25 H25 0.9300 . ?
C26 H26 0.9300 . ?

loop_
_geom_torsion_atom_site_label_1
_geom_torsion_atom_site_label_2
_geom_torsion_atom_site_label_3
_geom_torsion_atom_site_label_4
_geom_torsion
_geom_torsion_site_symmetry_1
_geom_torsion_site_symmetry_2
_geom_torsion_site_symmetry_3
_geom_torsion_site_symmetry_4
_geom_torsion_publ_flag
C5 O1 C1 O2 167.3(5) . . . . ?
C5 O1 C1 C2 -13.6(6) . . . . ?
O2 C1 C2 C6 -4.1(7) . . . . ?
O1 C1 C2 C6 176.9(4) . . . . ?
O2 C1 C2 C3 -133.9(5) . . . . ?
O1 C1 C2 C3 47.1(6) . . . . ?
C1 C2 C3 C4 -52.6(5) . . . . ?
C6 C2 C3 C4 178.2(5) . . . . ?
C1 C2 C3 C13 73.8(5) . . . . ?
C6 C2 C3 C13 -55.5(6) . . . . ?
C13 C3 C4 C5 -98.4(5) . . . . ?
C2 C3 C4 C5 28.8(6) . . . . ?
C13 C3 C4 C19 79.3(5) . . . . ?
C2 C3 C4 C19 -153.6(4) . . . . ?
C19 C4 C5 O1 -173.1(5) . . . . ?
C3 C4 C5 O1 4.5(8) . . . . ?
C1 O1 C5 C4 -14.2(8) . . . . ?
C1 C2 C6 C7 78.0(6) . . . . ?
C3 C2 C6 C7 -154.0(5) . . . . ?
C2 C6 C7 C8 73.7(15) . . . . ?
C2 C6 C7 C12' -109.9(11) . . . . ?
C2 C6 C7 C8' 74.2(11) . . . . ?
C2 C6 C7 C12 -104.0(11) . . . . ?
C12' C7 C8 C9 0(2) . . . . ?
C8' C7 C8 C9 176(8) . . . . ?
C12 C7 C8 C9 -5(3) . . . . ?
C6 C7 C8 C9 177.1(14) . . . . ?
C12' C7 C8 Cl1 -177.1(15) . . . . ?
C8' C7 C8 Cl1 -1(5) . . . . ?
C12 C7 C8 Cl1 177.7(14) . . . . ?
C6 C7 C8 Cl1 0(2) . . . . ?
C7 C8 C9 C10 3(3) . . . . ?
Cl1 C8 C9 C10 179.6(16) . . . . ?
C8 C9 C10 C11 -3(3) . . . . ?
C9 C10 C11 C12 5(3) . . . . ?
C10 C11 C12 C7 -8(3) . . . . ?
C8 C7 C12 C11 8(3) . . . . ?
C12' C7 C12 C11 -10(4) . . . . ?
C8' C7 C12 C11 8(3) . . . . ?
C6 C7 C12 C11 -174.4(15) . . . . ?
C8 C7 C8' C9' -3(4) . . . . ?
C12' C7 C8' C9' 2(2) . . . . ?
C12 C7 C8' C9' -4(3) . . . . ?
C6 C7 C8' C9' 177.9(14) . . . . ?
C8 C7 C8' Cl1' -179(7) . . . . ?
C12' C7 C8' Cl1' -174.3(15) . . . . ?
C12 C7 C8' Cl1' 179.7(16) . . . . ?
C6 C7 C8' Cl1' 2(2) . . . . ?
C7 C8' C9' C10' -1(3) . . . . ?
Cl1' C8' C9' C10' 175.7(14) . . . . ?
C8' C9' C10' C11' 3(2) . . . . ?
C9' C10' C11' C12' -7(3) . . . . ?
C8 C7 C12' C11' -4(2) . . . . ?
C8' C7 C12' C11' -5(2) . . . . ?
C12 C7 C12' C11' 160(6) . . . . ?
C6 C7 C12' C11' 179.2(13) . . . . ?
C10' C11' C12' C7 8(3) . . . . ?
C4 C3 C13 C18 37.4(6) . . . . ?
C2 C3 C13 C18 -86.0(6) . . . . ?
C4 C3 C13 C14 -142.0(4) . . . . ?
C2 C3 C13 C14 94.6(5) . . . . ?
C18 C13 C14 C15 0.4(7) . . . . ?
C3 C13 C14 C15 179.9(4) . . . . ?
C13 C14 C15 C16 -1.1(8) . . . . ?
C14 C15 C16 C17 2.2(9) . . . . ?
C15 C16 C17 C18 -2.7(9) . . . . ?
C16 C17 C18 C13 2.0(9) . . . . ?
C14 C13 C18 C17 -0.9(8) . . . . ?
C3 C13 C18 C17 179.7(4) . . . . ?
C5 C4 C19 C20 172(5) . . . . ?
C3 C4 C19 C20 -5(5) . . . . ?
C4 C19 C20 C21 -66(17) . . . . ?
C19 C20 C21 C22 71(14) . . . . ?
C19 C20 C21 C26 -106(14) . . . . ?
C26 C21 C22 C23 -1.2(9) . . . . ?
C20 C21 C22 C23 -178.1(6) . . . . ?
C21 C22 C23 C24 0.9(10) . . . . ?
C22 C23 C24 C25 -1.3(11) . . . . ?
C23 C24 C25 C26 2.0(11) . . . . ?
C24 C25 C26 C21 -2.3(9) . . . . ?
C22 C21 C26 C25 1.8(8) . . . . ?
C20 C21 C26 C25 178.8(6) . . . . ?
